data_7150620
loop_
_publ_author_name
'Ribes, Celia'
'Falomir, Eva'
'Murga, Juan'
'Carda, Miguel'
'Alberto Marco, J.'

_publ_section_title
;
 Convergent, stereoselective syntheses of the glycosidase inhibitors
 broussonetines D and M
;
_journal_issue 7
_journal_name_full 'Organic &amp; Biomolecular Chemistry'
_journal_page_first 1355
_journal_page_last 1360
_journal_paper_doi 10.1039/b821431j
_journal_volume 7
_journal_year 2009
_chemical_absolute_configuration syn
_chemical_formula_moiety 'C38 H45 N3 O11'
_chemical_formula_sum 'C38 H45 N3 O11'
_chemical_formula_weight 719.77
_chemical_name_systematic
;
?
;
_space_group_IT_number 4
_symmetry_cell_setting monoclinic
_symmetry_Int_Tables_number 4
_symmetry_space_group_name_Hall 'P 2yb'
_symmetry_space_group_name_H-M 'P 1 21 1'
_atom_sites_solution_hydrogens geom
_atom_sites_solution_primary direct
_atom_sites_solution_secondary difmap
_audit_creation_method SHELXL-97
_cell_angle_alpha 90.00
_cell_angle_beta 102.952(4)
_cell_angle_gamma 90.00
_cell_formula_units_Z 2
_cell_length_a 8.3976(11)
_cell_length_b 22.631(3)
_cell_length_c 10.2340(14)
_cell_measurement_reflns_used 10933
_cell_measurement_temperature 298(2)
_cell_volume 1895.4(4)
_computing_structure_refinement 'SHELXL-97 (Sheldrick, 1997)'
_computing_structure_solution 'SHELXS-97 (Sheldrick, 1990)'
_diffrn_ambient_temperature 298(2)
_diffrn_measured_fraction_theta_full 1.000
_diffrn_measured_fraction_theta_max 1.000
_diffrn_radiation_monochromator graphite
_diffrn_radiation_probe x-ray
_diffrn_radiation_source 'fine-focus sealed tube'
_diffrn_radiation_type MoK\a
_diffrn_radiation_wavelength 0.71073
_diffrn_reflns_av_R_equivalents 0.0964
_diffrn_reflns_av_sigmaI/netI 0.2375
_diffrn_reflns_limit_h_max 6
_diffrn_reflns_limit_h_min -9
_diffrn_reflns_limit_k_max 26
_diffrn_reflns_limit_k_min -26
_diffrn_reflns_limit_l_max 12
_diffrn_reflns_limit_l_min -12
_diffrn_reflns_number 10933
_diffrn_reflns_theta_full 25.00
_diffrn_reflns_theta_max 25.00
_diffrn_reflns_theta_min 1.80
_exptl_absorpt_coefficient_mu 0.093
_exptl_absorpt_correction_T_max 0.9898
_exptl_absorpt_correction_T_min 0.9771
_exptl_absorpt_correction_type empirical
_exptl_crystal_colour Colorless
_exptl_crystal_density_diffrn 1.261
_exptl_crystal_density_method 'not measured'
_exptl_crystal_description Prism
_exptl_crystal_F_000 764
_exptl_crystal_size_max 0.25
_exptl_crystal_size_mid 0.20
_exptl_crystal_size_min 0.11
_refine_diff_density_max 0.251
_refine_diff_density_min -0.228
_refine_diff_density_rms 0.052
_refine_ls_abs_structure_details 'Flack H D (1983), Acta Cryst. A39, 876-881'
_refine_ls_abs_structure_Flack 1(2)
_refine_ls_extinction_coef 0.0091(18)
_refine_ls_extinction_expression Fc^*^=kFc[1+0.001xFc^2^\l^3^/sin(2\q)]^-1/4^
_refine_ls_extinction_method SHELXL
_refine_ls_goodness_of_fit_ref 0.957
_refine_ls_hydrogen_treatment constr
_refine_ls_matrix_type full
_refine_ls_number_parameters 475
_refine_ls_number_reflns 6578
_refine_ls_number_restraints 1
_refine_ls_restrained_S_all 0.957
_refine_ls_R_factor_all 0.2248
_refine_ls_R_factor_gt 0.0686
_refine_ls_shift/su_max 0.001
_refine_ls_shift/su_mean 0.000
_refine_ls_structure_factor_coef Fsqd
_refine_ls_weighting_details 'calc w=1/[\s^2^(Fo^2^)+(0.0665P)^2^+0.0000P] where P=(Fo^2^+2Fc^2^)/3'
_refine_ls_weighting_scheme calc
_refine_ls_wR_factor_gt 0.1408
_refine_ls_wR_factor_ref 0.2022
_reflns_number_gt 2514
_reflns_number_total 6578
_reflns_threshold_expression >2sigma(I)
_cod_data_source_file b821431j.txt
_cod_data_source_block str928m
_cod_original_cell_volume 1895.5(4)
_cod_original_sg_symbol_H-M P21
_cod_database_code 7150620

loop_
_symmetry_equiv_pos_as_xyz
'x, y, z'
'-x, y+1/2, -z'

loop_
_atom_site_label
_atom_site_type_symbol
_atom_site_fract_x
_atom_site_fract_y
_atom_site_fract_z
_atom_site_U_iso_or_equiv
_atom_site_adp_type
_atom_site_occupancy
_atom_site_symmetry_multiplicity
_atom_site_calc_flag
_atom_site_refinement_flags
_atom_site_disorder_assembly
_atom_site_disorder_group
O1 O 0.9184(8) 0.2824(2) 0.5504(6) 0.0654(18) Uani 1 1 d . . .
N1 N 1.0957(7) 0.2251(2) 0.4747(6) 0.0359(15) Uani 1 1 d . . .
C1 C 0.9293(11) 0.2294(4) 0.6239(9) 0.057(2) Uani 1 1 d . . .
H1A H 0.8214 0.2159 0.6295 0.068 Uiso 1 1 calc R . .
H1B H 0.9944 0.2351 0.7141 0.068 Uiso 1 1 calc R . .
O2 O 1.1698(7) 0.1497(2) 0.3572(5) 0.0502(15) Uani 1 1 d . . .
N2 N 1.3279(10) -0.1306(4) 0.4259(9) 0.060(2) Uani 1 1 d . . .
C2 C 1.0092(9) 0.1852(3) 0.5498(8) 0.048(2) Uani 1 1 d . . .
H2 H 0.9243 0.1637 0.4861 0.057 Uiso 1 1 calc R . .
O3 O 1.2535(6) 0.2441(2) 0.3324(5) 0.0490(15) Uani 1 1 d . . .
C3 C 1.1234(9) 0.1402(3) 0.6380(7) 0.037(2) Uani 1 1 d . . .
H3 H 1.1801 0.1175 0.5807 0.045 Uiso 1 1 calc R . .
N3 N 0.9242(12) -0.0960(5) 0.0101(9) 0.079(3) Uani 1 1 d . . .
O4 O 1.1507(6) 0.0578(2) 0.7810(5) 0.0435(14) Uani 1 1 d . . .
C4 C 1.0330(9) 0.0980(3) 0.7089(8) 0.042(2) Uani 1 1 d . . .
H4 H 0.9864 0.1204 0.7734 0.050 Uiso 1 1 calc R . .
O5 O 1.2417(6) 0.1706(2) 0.7359(5) 0.0430(14) Uani 1 1 d . . .
C5 C 0.8980(9) 0.0624(3) 0.6208(7) 0.0395(19) Uani 1 1 d . . .
H5 H 0.8160 0.0891 0.5685 0.047 Uiso 1 1 calc R . .
O6 O 0.9764(6) 0.0292(2) 0.5317(5) 0.0471(15) Uani 1 1 d . . .
C6 C 0.8178(11) 0.0205(4) 0.6992(9) 0.062(3) Uani 1 1 d . . .
H6A H 0.7790 0.0428 0.7668 0.075 Uiso 1 1 calc R . .
H6B H 0.8998 -0.0070 0.7457 0.075 Uiso 1 1 calc R . .
O7 O 0.8075(7) 0.0589(3) 0.3419(6) 0.0657(18) Uani 1 1 d . . .
C7 C 0.6742(11) -0.0152(4) 0.6174(9) 0.061(3) Uani 1 1 d . . .
H7A H 0.7026 -0.0290 0.5359 0.073 Uiso 1 1 calc R . .
H7B H 0.6566 -0.0497 0.6688 0.073 Uiso 1 1 calc R . .
O8 O 1.3779(8) -0.1187(3) 0.5451(8) 0.081(2) Uani 1 1 d . . .
C8 C 0.5230(15) 0.0182(4) 0.5821(13) 0.096(4) Uani 1 1 d . . .
H8A H 0.4726 0.0244 0.6531 0.115 Uiso 1 1 calc R . .
O9 O 1.3901(8) -0.1677(3) 0.3658(7) 0.088(2) Uani 1 1 d . . .
C9 C 0.4508(16) 0.0397(4) 0.4770(13) 0.102(4) Uani 1 1 d . . .
H9A H 0.4925 0.0357 0.4006 0.122 Uiso 1 1 calc R . .
H9B H 0.3536 0.0601 0.4727 0.122 Uiso 1 1 calc R . .
C10 C 1.0499(11) 0.2878(4) 0.4866(8) 0.048(2) Uani 1 1 d . . .
O10 O 0.8205(11) -0.0652(3) -0.0553(7) 0.096(3) Uani 1 1 d . . .
O11 O 0.9729(10) -0.1427(4) -0.0323(8) 0.123(3) Uani 1 1 d . . .
C11 C 1.1863(11) 0.3212(4) 0.5735(10) 0.089(4) Uani 1 1 d . . .
H11A H 1.1693 0.3628 0.5582 0.133 Uiso 1 1 calc R . .
H11B H 1.2878 0.3098 0.5524 0.133 Uiso 1 1 calc R . .
H11C H 1.1899 0.3125 0.6659 0.133 Uiso 1 1 calc R . .
C12 C 0.9824(12) 0.3173(4) 0.3557(9) 0.080(3) Uani 1 1 d . . .
H12A H 0.9108 0.2905 0.2977 0.120 Uiso 1 1 calc R . .
H12B H 1.0705 0.3284 0.3150 0.120 Uiso 1 1 calc R . .
H12C H 0.9226 0.3519 0.3702 0.120 Uiso 1 1 calc R . .
C13 C 1.1710(11) 0.2026(4) 0.3847(8) 0.046(2) Uani 1 1 d . . .
C14 C 1.3595(10) 0.2296(3) 0.2405(9) 0.051(2) Uani 1 1 d . . .
C15 C 1.5015(13) 0.1897(6) 0.3132(12) 0.126(5) Uani 1 1 d . . .
H15A H 1.5718 0.2118 0.3831 0.190 Uiso 1 1 calc R . .
H15B H 1.5626 0.1762 0.2502 0.190 Uiso 1 1 calc R . .
H15C H 1.4580 0.1563 0.3516 0.190 Uiso 1 1 calc R . .
C16 C 1.2570(15) 0.2029(5) 0.1137(11) 0.116(5) Uani 1 1 d . . .
H16A H 1.2258 0.1634 0.1318 0.174 Uiso 1 1 calc R . .
H16B H 1.3193 0.2018 0.0457 0.174 Uiso 1 1 calc R . .
H16C H 1.1608 0.2264 0.0831 0.174 Uiso 1 1 calc R . .
C17 C 1.4171(13) 0.2898(4) 0.2058(10) 0.086(3) Uani 1 1 d . . .
H17A H 1.3263 0.3166 0.1877 0.129 Uiso 1 1 calc R . .
H17B H 1.4624 0.2866 0.1279 0.129 Uiso 1 1 calc R . .
H17C H 1.4991 0.3043 0.2798 0.129 Uiso 1 1 calc R . .
C18 C 1.1744(10) 0.0566(3) 0.9233(7) 0.051(2) Uani 1 1 d . . .
H18A H 1.0701 0.0529 0.9484 0.061 Uiso 1 1 calc R . .
H18B H 1.2264 0.0929 0.9616 0.061 Uiso 1 1 calc R . .
C19 C 1.2814(10) 0.0043(3) 0.9742(8) 0.044(2) Uani 1 1 d . . .
C20 C 1.3760(11) 0.0047(4) 1.1017(9) 0.064(3) Uani 1 1 d . . .
H20 H 1.3763 0.0379 1.1556 0.077 Uiso 1 1 calc R . .
C21 C 1.4737(11) -0.0448(5) 1.1529(11) 0.079(3) Uani 1 1 d . . .
H21 H 1.5363 -0.0449 1.2402 0.094 Uiso 1 1 calc R . .
C22 C 1.4737(14) -0.0926(6) 1.0711(14) 0.093(4) Uani 1 1 d . . .
H22 H 1.5400 -0.1249 1.1018 0.112 Uiso 1 1 calc R . .
C23 C 1.3789(16) -0.0932(5) 0.9470(12) 0.107(4) Uani 1 1 d . . .
H23 H 1.3764 -0.1264 0.8931 0.128 Uiso 1 1 calc R . .
C24 C 1.2857(13) -0.0449(4) 0.8992(10) 0.074(3) Uani 1 1 d . . .
H24 H 1.2228 -0.0458 0.8120 0.089 Uiso 1 1 calc R . .
C25 C 1.3994(10) 0.1780(4) 0.7030(8) 0.062(2) Uani 1 1 d . . .
H25A H 1.4029 0.2157 0.6584 0.075 Uiso 1 1 calc R . .
H25B H 1.4162 0.1469 0.6423 0.075 Uiso 1 1 calc R . .
C26 C 1.5312(9) 0.1758(4) 0.8279(7) 0.043(2) Uani 1 1 d . . .
C27 C 1.5643(12) 0.1238(4) 0.9028(9) 0.060(3) Uani 1 1 d . . .
H27 H 1.5011 0.0904 0.8751 0.072 Uiso 1 1 calc R . .
C28 C 1.6882(16) 0.1207(6) 1.0165(11) 0.088(4) Uani 1 1 d . . .
H28 H 1.7066 0.0854 1.0641 0.106 Uiso 1 1 calc R . .
C29 C 1.7816(13) 0.1671(9) 1.0594(12) 0.103(5) Uani 1 1 d . . .
H29 H 1.8664 0.1642 1.1351 0.123 Uiso 1 1 calc R . .
C30 C 1.7523(15) 0.2192(7) 0.9915(13) 0.111(5) Uani 1 1 d . . .
H30 H 1.8166 0.2520 1.0226 0.133 Uiso 1 1 calc R . .
C31 C 1.6275(12) 0.2244(4) 0.8760(9) 0.070(3) Uani 1 1 d . . .
H31 H 1.6090 0.2604 0.8313 0.085 Uiso 1 1 calc R . .
C32 C 0.9138(10) 0.0277(3) 0.4007(8) 0.043(2) Uani 1 1 d . . .
C33 C 0.9942(9) -0.0196(3) 0.3380(7) 0.0367(19) Uani 1 1 d . . .
C34 C 0.9310(10) -0.0345(3) 0.2028(8) 0.043(2) Uani 1 1 d . . .
H34 H 0.8441 -0.0134 0.1514 0.052 Uiso 1 1 calc R . .
C35 C 0.9984(12) -0.0801(4) 0.1486(8) 0.052(2) Uani 1 1 d . . .
C36 C 1.1277(11) -0.1128(4) 0.2174(10) 0.058(3) Uani 1 1 d . . .
H36 H 1.1714 -0.1439 0.1775 0.070 Uiso 1 1 calc R . .
C37 C 1.1886(10) -0.0972(3) 0.3471(10) 0.048(2) Uani 1 1 d . . .
C38 C 1.1242(9) -0.0511(3) 0.4095(8) 0.041(2) Uani 1 1 d . . .
H38 H 1.1690 -0.0418 0.4987 0.050 Uiso 1 1 calc R . .

loop_
_atom_site_aniso_label
_atom_site_aniso_U_11
_atom_site_aniso_U_22
_atom_site_aniso_U_33
_atom_site_aniso_U_23
_atom_site_aniso_U_13
_atom_site_aniso_U_12
O1 0.085(5) 0.044(4) 0.078(5) 0.016(3) 0.041(4) 0.025(3)
N1 0.040(4) 0.031(4) 0.040(4) -0.002(3) 0.017(3) -0.002(3)
C1 0.067(7) 0.044(5) 0.062(6) 0.012(5) 0.020(5) 0.007(5)
O2 0.076(4) 0.035(3) 0.044(3) -0.003(3) 0.023(3) 0.005(3)
N2 0.051(6) 0.056(6) 0.074(6) 0.000(5) 0.016(5) 0.008(4)
C2 0.041(5) 0.048(5) 0.059(6) 0.010(5) 0.020(4) 0.012(4)
O3 0.065(4) 0.038(3) 0.049(4) -0.005(3) 0.024(3) -0.006(3)
C3 0.037(5) 0.039(5) 0.033(5) 0.000(4) 0.002(4) 0.009(4)
N3 0.090(8) 0.096(8) 0.051(6) -0.025(6) 0.014(5) -0.031(6)
O4 0.062(4) 0.039(3) 0.026(3) 0.000(2) 0.001(3) 0.019(3)
C4 0.041(5) 0.041(5) 0.041(5) 0.007(4) 0.007(4) 0.003(4)
O5 0.040(3) 0.043(3) 0.044(3) -0.009(3) 0.004(3) 0.001(3)
C5 0.051(6) 0.030(4) 0.037(5) -0.003(4) 0.009(4) -0.006(4)
O6 0.054(4) 0.040(3) 0.045(4) -0.001(3) 0.008(3) 0.005(3)
C6 0.064(6) 0.053(6) 0.061(6) 0.008(5) -0.005(5) -0.016(5)
O7 0.070(5) 0.062(4) 0.056(4) 0.016(3) -0.006(3) 0.025(4)
C7 0.066(7) 0.044(5) 0.068(7) 0.008(5) 0.004(5) -0.007(5)
O8 0.077(5) 0.049(4) 0.096(6) -0.005(4) -0.027(4) 0.011(3)
C8 0.093(9) 0.067(8) 0.103(10) -0.003(7) -0.030(7) -0.011(7)
O9 0.059(5) 0.097(6) 0.113(6) -0.004(5) 0.031(4) 0.020(4)
C9 0.109(10) 0.069(8) 0.112(11) -0.010(7) -0.008(9) 0.006(7)
C10 0.065(6) 0.036(5) 0.045(6) 0.002(4) 0.017(5) 0.001(5)
O10 0.123(7) 0.111(7) 0.042(5) 0.000(4) -0.005(4) 0.002(5)
O11 0.138(7) 0.135(7) 0.087(6) -0.071(6) 0.006(5) 0.006(6)
C11 0.075(8) 0.057(6) 0.128(10) -0.041(7) 0.007(7) 0.003(6)
C12 0.095(8) 0.073(7) 0.079(7) 0.030(6) 0.034(6) 0.033(6)
C13 0.058(6) 0.042(6) 0.038(5) 0.003(5) 0.011(5) -0.010(5)
C14 0.060(6) 0.035(5) 0.073(7) -0.011(5) 0.048(5) -0.004(4)
C15 0.087(9) 0.148(11) 0.171(13) 0.070(10) 0.085(9) 0.048(8)
C16 0.162(12) 0.116(9) 0.099(9) -0.063(7) 0.090(9) -0.073(9)
C17 0.126(9) 0.058(6) 0.095(9) -0.001(6) 0.071(7) -0.036(6)
C18 0.073(7) 0.046(5) 0.037(5) 0.008(4) 0.017(4) 0.017(5)
C19 0.046(5) 0.041(5) 0.045(6) 0.001(4) 0.008(4) -0.002(4)
C20 0.080(7) 0.050(6) 0.050(6) 0.006(5) -0.008(5) -0.015(5)
C21 0.053(7) 0.083(8) 0.086(8) 0.030(7) -0.014(6) 0.015(6)
C22 0.069(8) 0.084(9) 0.128(11) 0.041(8) 0.022(8) 0.025(7)
C23 0.142(11) 0.066(8) 0.090(9) -0.010(7) -0.022(9) 0.037(8)
C24 0.121(9) 0.046(6) 0.058(6) -0.001(5) 0.025(6) 0.024(6)
C25 0.053(6) 0.083(6) 0.047(6) 0.015(5) 0.005(5) 0.012(5)
C26 0.047(5) 0.045(5) 0.038(5) 0.006(4) 0.010(4) 0.005(5)
C27 0.065(7) 0.050(6) 0.067(7) 0.000(5) 0.020(6) 0.011(5)
C28 0.091(10) 0.106(10) 0.064(8) 0.021(7) 0.009(7) 0.035(8)
C29 0.042(7) 0.193(16) 0.067(8) 0.006(11) -0.003(6) -0.003(10)
C30 0.093(10) 0.155(14) 0.079(10) -0.007(9) 0.008(8) -0.063(9)
C31 0.086(8) 0.064(6) 0.058(7) 0.013(5) 0.010(6) -0.028(6)
C32 0.050(6) 0.038(5) 0.035(5) 0.005(4) -0.003(4) -0.005(5)
C33 0.043(5) 0.034(4) 0.031(5) 0.010(4) 0.005(4) 0.000(4)
C34 0.051(6) 0.044(5) 0.036(5) 0.000(4) 0.014(4) -0.013(4)
C35 0.072(7) 0.054(6) 0.029(5) -0.001(5) 0.010(5) -0.022(5)
C36 0.061(7) 0.040(5) 0.075(7) -0.022(5) 0.021(6) -0.004(5)
C37 0.045(6) 0.028(5) 0.070(6) 0.001(5) 0.012(5) -0.003(4)
C38 0.039(5) 0.051(5) 0.037(5) 0.001(4) 0.013(4) -0.014(4)

loop_
_atom_type_symbol
_atom_type_description
_atom_type_scat_dispersion_real
_atom_type_scat_dispersion_imag
_atom_type_scat_source
C C 0.0033 0.0016 'International Tables Vol C Tables 4.2.6.8 and 6.1.1.4'
H H 0.0000 0.0000 'International Tables Vol C Tables 4.2.6.8 and 6.1.1.4'
N N 0.0061 0.0033 'International Tables Vol C Tables 4.2.6.8 and 6.1.1.4'
O O 0.0106 0.0060 'International Tables Vol C Tables 4.2.6.8 and 6.1.1.4'

loop_
_geom_angle_atom_site_label_1
_geom_angle_atom_site_label_2
_geom_angle_atom_site_label_3
_geom_angle
_geom_angle_site_symmetry_1
_geom_angle_site_symmetry_3
_geom_angle_publ_flag
C10 O1 C1 111.0(6) . . ?
C13 N1 C2 119.4(6) . . ?
C13 N1 C10 126.6(6) . . ?
C2 N1 C10 112.1(6) . . ?
O1 C1 C2 106.3(7) . . ?
O9 N2 O8 124.1(8) . . ?
O9 N2 C37 116.9(9) . . ?
O8 N2 C37 118.9(8) . . ?
N1 C2 C1 100.5(6) . . ?
N1 C2 C3 113.2(6) . . ?
C1 C2 C3 115.7(7) . . ?
C13 O3 C14 122.5(6) . . ?
O5 C3 C4 108.4(6) . . ?
O5 C3 C2 109.8(6) . . ?
C4 C3 C2 112.7(6) . . ?
O10 N3 O11 123.7(9) . . ?
O10 N3 C35 119.9(10) . . ?
O11 N3 C35 116.4(10) . . ?
C4 O4 C18 117.6(5) . . ?
O4 C4 C3 106.8(6) . . ?
O4 C4 C5 108.0(6) . . ?
C3 C4 C5 116.3(7) . . ?
C3 O5 C25 115.1(6) . . ?
O6 C5 C6 109.3(6) . . ?
O6 C5 C4 105.4(6) . . ?
C6 C5 C4 112.7(6) . . ?
C32 O6 C5 121.1(6) . . ?
C5 C6 C7 115.8(7) . . ?
C8 C7 C6 113.4(8) . . ?
C9 C8 C7 131.7(14) . . ?
O1 C10 N1 101.5(6) . . ?
O1 C10 C11 110.2(8) . . ?
N1 C10 C11 110.8(7) . . ?
O1 C10 C12 106.0(7) . . ?
N1 C10 C12 114.1(7) . . ?
C11 C10 C12 113.4(8) . . ?
O2 C13 N1 123.5(8) . . ?
O2 C13 O3 124.5(8) . . ?
N1 C13 O3 111.9(7) . . ?
O3 C14 C16 109.2(7) . . ?
O3 C14 C17 102.7(6) . . ?
C16 C14 C17 107.9(8) . . ?
O3 C14 C15 109.5(7) . . ?
C16 C14 C15 114.1(9) . . ?
C17 C14 C15 112.7(8) . . ?
O4 C18 C19 107.7(6) . . ?
C24 C19 C20 117.5(8) . . ?
C24 C19 C18 122.5(8) . . ?
C20 C19 C18 119.9(8) . . ?
C19 C20 C21 120.7(9) . . ?
C22 C21 C20 118.6(10) . . ?
C23 C22 C21 120.4(10) . . ?
C22 C23 C24 120.1(10) . . ?
C19 C24 C23 122.6(9) . . ?
O5 C25 C26 109.8(7) . . ?
C31 C26 C27 116.4(7) . . ?
C31 C26 C25 122.6(8) . . ?
C27 C26 C25 121.1(8) . . ?
C28 C27 C26 121.7(9) . . ?
C29 C28 C27 121.2(11) . . ?
C28 C29 C30 119.4(10) . . ?
C29 C30 C31 121.3(11) . . ?
C26 C31 C30 120.0(9) . . ?
O7 C32 O6 125.3(8) . . ?
O7 C32 C33 124.8(8) . . ?
O6 C32 C33 109.9(7) . . ?
C38 C33 C34 118.7(7) . . ?
C38 C33 C32 121.9(7) . . ?
C34 C33 C32 119.4(7) . . ?
C35 C34 C33 119.0(8) . . ?
C34 C35 C36 123.8(8) . . ?
C34 C35 N3 117.3(9) . . ?
C36 C35 N3 118.9(9) . . ?
C37 C36 C35 116.4(8) . . ?
C36 C37 C38 122.8(8) . . ?
C36 C37 N2 118.7(9) . . ?
C38 C37 N2 118.4(8) . . ?
C33 C38 C37 119.3(7) . . ?

loop_
_geom_bond_atom_site_label_1
_geom_bond_atom_site_label_2
_geom_bond_distance
_geom_bond_site_symmetry_2
_geom_bond_publ_flag
O1 C10 1.408(9) . ?
O1 C1 1.409(9) . ?
N1 C13 1.331(10) . ?
N1 C2 1.478(9) . ?
N1 C10 1.483(9) . ?
C1 C2 1.500(10) . ?
O2 C13 1.229(8) . ?
N2 O9 1.224(9) . ?
N2 O8 1.228(9) . ?
N2 C37 1.472(10) . ?
C2 C3 1.543(9) . ?
O3 C13 1.348(9) . ?
O3 C14 1.469(9) . ?
C3 O5 1.420(8) . ?
C3 C4 1.505(10) . ?
N3 O10 1.196(10) . ?
N3 O11 1.247(10) . ?
N3 C35 1.459(11) . ?
O4 C4 1.423(8) . ?
O4 C18 1.425(8) . ?
C4 C5 1.513(9) . ?
O5 C25 1.447(9) . ?
C5 O6 1.450(8) . ?
C5 C6 1.497(10) . ?
O6 C32 1.326(9) . ?
C6 C7 1.534(11) . ?
O7 C32 1.192(8) . ?
C7 C8 1.452(14) . ?
C8 C9 1.212(13) . ?
C10 C11 1.489(10) . ?
C10 C12 1.489(11) . ?
C14 C16 1.513(12) . ?
C14 C17 1.515(10) . ?
C14 C15 1.547(12) . ?
C18 C19 1.507(10) . ?
C19 C24 1.358(10) . ?
C19 C20 1.367(10) . ?
C20 C21 1.419(12) . ?
C21 C22 1.367(14) . ?
C22 C23 1.339(14) . ?
C23 C24 1.369(12) . ?
C25 C26 1.493(10) . ?
C26 C31 1.388(11) . ?
C26 C27 1.398(11) . ?
C27 C28 1.378(13) . ?
C28 C29 1.326(15) . ?
C29 C30 1.362(16) . ?
C30 C31 1.398(14) . ?
C32 C33 1.485(10) . ?
C33 C38 1.370(9) . ?
C33 C34 1.408(9) . ?
C34 C35 1.355(11) . ?
C35 C36 1.371(11) . ?
C36 C37 1.357(11) . ?
C37 C38 1.394(11) . ?

loop_
_geom_torsion_atom_site_label_1
_geom_torsion_atom_site_label_2
_geom_torsion_atom_site_label_3
_geom_torsion_atom_site_label_4
_geom_torsion
_geom_torsion_site_symmetry_1
_geom_torsion_site_symmetry_2
_geom_torsion_site_symmetry_3
_geom_torsion_site_symmetry_4
_geom_torsion_publ_flag
C10 O1 C1 C2 -31.7(9) . . . . ?
C13 N1 C2 C1 -173.5(7) . . . . ?
C10 N1 C2 C1 -8.4(8) . . . . ?
C13 N1 C2 C3 62.4(9) . . . . ?
C10 N1 C2 C3 -132.4(7) . . . . ?
O1 C1 C2 N1 22.9(8) . . . . ?
O1 C1 C2 C3 145.2(7) . . . . ?
N1 C2 C3 O5 61.7(8) . . . . ?
C1 C2 C3 O5 -53.5(9) . . . . ?
N1 C2 C3 C4 -177.3(6) . . . . ?
C1 C2 C3 C4 67.4(9) . . . . ?
C18 O4 C4 C3 118.2(7) . . . . ?
C18 O4 C4 C5 -116.0(7) . . . . ?
O5 C3 C4 O4 -60.8(7) . . . . ?
C2 C3 C4 O4 177.5(6) . . . . ?
O5 C3 C4 C5 178.6(6) . . . . ?
C2 C3 C4 C5 56.8(9) . . . . ?
C4 C3 O5 C25 138.0(6) . . . . ?
C2 C3 O5 C25 -98.5(7) . . . . ?
O4 C4 C5 O6 -60.7(7) . . . . ?
C3 C4 C5 O6 59.3(8) . . . . ?
O4 C4 C5 C6 58.4(9) . . . . ?
C3 C4 C5 C6 178.5(7) . . . . ?
C6 C5 O6 C32 106.6(7) . . . . ?
C4 C5 O6 C32 -132.0(7) . . . . ?
O6 C5 C6 C7 -65.9(9) . . . . ?
C4 C5 C6 C7 177.3(7) . . . . ?
C5 C6 C7 C8 -78.6(11) . . . . ?
C6 C7 C8 C9 105.7(14) . . . . ?
C1 O1 C10 N1 24.8(8) . . . . ?
C1 O1 C10 C11 -92.6(8) . . . . ?
C1 O1 C10 C12 144.3(7) . . . . ?
C13 N1 C10 O1 154.9(7) . . . . ?
C2 N1 C10 O1 -9.0(8) . . . . ?
C13 N1 C10 C11 -88.1(10) . . . . ?
C2 N1 C10 C11 108.1(8) . . . . ?
C13 N1 C10 C12 41.3(11) . . . . ?
C2 N1 C10 C12 -122.6(8) . . . . ?
C2 N1 C13 O2 1.8(12) . . . . ?
C10 N1 C13 O2 -161.0(7) . . . . ?
C2 N1 C13 O3 -175.5(6) . . . . ?
C10 N1 C13 O3 21.7(11) . . . . ?
C14 O3 C13 O2 -3.3(12) . . . . ?
C14 O3 C13 N1 174.0(7) . . . . ?
C13 O3 C14 C16 63.2(10) . . . . ?
C13 O3 C14 C17 177.6(7) . . . . ?
C13 O3 C14 C15 -62.4(10) . . . . ?
C4 O4 C18 C19 170.5(6) . . . . ?
O4 C18 C19 C24 -27.8(11) . . . . ?
O4 C18 C19 C20 153.9(7) . . . . ?
C24 C19 C20 C21 -0.4(13) . . . . ?
C18 C19 C20 C21 178.0(8) . . . . ?
C19 C20 C21 C22 1.3(14) . . . . ?
C20 C21 C22 C23 -2.3(17) . . . . ?
C21 C22 C23 C24 2(2) . . . . ?
C20 C19 C24 C23 0.5(15) . . . . ?
C18 C19 C24 C23 -177.8(10) . . . . ?
C22 C23 C24 C19 -1.6(19) . . . . ?
C3 O5 C25 C26 -146.7(7) . . . . ?
O5 C25 C26 C31 -113.6(9) . . . . ?
O5 C25 C26 C27 66.7(10) . . . . ?
C31 C26 C27 C28 -1.3(13) . . . . ?
C25 C26 C27 C28 178.4(9) . . . . ?
C26 C27 C28 C29 -0.2(17) . . . . ?
C27 C28 C29 C30 1(2) . . . . ?
C28 C29 C30 C31 -1(2) . . . . ?
C27 C26 C31 C30 1.6(14) . . . . ?
C25 C26 C31 C30 -178.2(10) . . . . ?
C29 C30 C31 C26 -0.4(18) . . . . ?
C5 O6 C32 O7 12.0(12) . . . . ?
C5 O6 C32 C33 -167.1(6) . . . . ?
O7 C32 C33 C38 175.0(8) . . . . ?
O6 C32 C33 C38 -5.9(9) . . . . ?
O7 C32 C33 C34 -8.0(11) . . . . ?
O6 C32 C33 C34 171.1(6) . . . . ?
C38 C33 C34 C35 1.2(10) . . . . ?
C32 C33 C34 C35 -175.9(7) . . . . ?
C33 C34 C35 C36 -0.8(12) . . . . ?
C33 C34 C35 N3 177.1(7) . . . . ?
O10 N3 C35 C34 8.3(13) . . . . ?
O11 N3 C35 C34 -170.5(8) . . . . ?
O10 N3 C35 C36 -173.7(9) . . . . ?
O11 N3 C35 C36 7.5(12) . . . . ?
C34 C35 C36 C37 -0.1(12) . . . . ?
N3 C35 C36 C37 -178.0(8) . . . . ?
C35 C36 C37 C38 0.7(12) . . . . ?
C35 C36 C37 N2 -179.8(7) . . . . ?
O9 N2 C37 C36 6.1(11) . . . . ?
O8 N2 C37 C36 -176.2(8) . . . . ?
O9 N2 C37 C38 -174.4(7) . . . . ?
O8 N2 C37 C38 3.3(11) . . . . ?
C34 C33 C38 C37 -0.7(10) . . . . ?
C32 C33 C38 C37 176.3(7) . . . . ?
C36 C37 C38 C33 -0.3(11) . . . . ?
N2 C37 C38 C33 -179.8(7) . . . . ?
